data_2202791
loop_
_publ_author_name
'Daniel E. Lynch'

_publ_section_title
;
 Tris(2-ethylammonio)amine--4-nitrobenzoate--water (1/3/2)
;
_journal_issue 8
_journal_name_full 'Acta Crystallographica Section E'
_journal_page_first o1157
_journal_page_last o1158
_journal_paper_doi 10.1107/S1600536803015538
_journal_volume 59
_journal_year 2003
_chemical_formula_iupac 'C6 H21 N4 3+, 3C7 H4 N O4 1-, 2H2 O'
_chemical_formula_moiety 'C6 H21 N4 3+, 3C7 H4 N O4 1-, 2H2 O'
_chemical_formula_sum 'C27 H37 N7 O14'
_chemical_formula_weight 683.64
_chemical_melting_point 457
_chemical_name_systematic
;
Tris(2-ethylammonio)amine--4-nitrobenzoate--water (2/6/4)
;
_space_group_IT_number 2
_symmetry_cell_setting triclinic
_symmetry_space_group_name_Hall '-P 1'
_symmetry_space_group_name_H-M 'P -1'
_atom_sites_solution_hydrogens geom
_atom_sites_solution_primary direct
_atom_sites_solution_secondary difmap
_audit_creation_method SHELXL-97
_cell_angle_alpha 103.758(5)
_cell_angle_beta 99.715(6)
_cell_angle_gamma 105.898(7)
_cell_formula_units_Z 4
_cell_length_a 14.0950(10)
_cell_length_b 14.6970(10)
_cell_length_c 17.1308(7)
_cell_measurement_reflns_used 25
_cell_measurement_temperature 298(2)
_cell_measurement_theta_max 14
_cell_measurement_theta_min 6
_cell_volume 3209.5(4)
_computing_cell_refinement MolEN
_computing_data_collection 'MolEN (Fair, 1990)'
_computing_data_reduction 'Xtal3.2 (Hall et al., 1992)'
_computing_molecular_graphics 'PLATON97 (Spek, 1997)'
_computing_publication_material SHELXL97
_computing_structure_refinement 'SHELXL97 (Sheldrick, 1997)'
_computing_structure_solution 'SHELXS97 (Sheldrick, 1997)'
_diffrn_ambient_temperature 298(2)
_diffrn_measured_fraction_theta_full 0.999
_diffrn_measured_fraction_theta_max 0.999
_diffrn_measurement_device_type 'Enraf-Nonius CAD-4'
_diffrn_measurement_method 2\q/\w
_diffrn_radiation_monochromator graphite
_diffrn_radiation_source 'fine-focus sealed tube'
_diffrn_radiation_type MoK\a
_diffrn_radiation_wavelength 0.71073
_diffrn_reflns_av_R_equivalents 0.0106
_diffrn_reflns_av_sigmaI/netI 0.0477
_diffrn_reflns_limit_h_max 16
_diffrn_reflns_limit_h_min 0
_diffrn_reflns_limit_k_max 16
_diffrn_reflns_limit_k_min -17
_diffrn_reflns_limit_l_max 20
_diffrn_reflns_limit_l_min -20
_diffrn_reflns_number 11786
_diffrn_reflns_theta_full 24.97
_diffrn_reflns_theta_max 24.97
_diffrn_reflns_theta_min 1.51
_diffrn_standards_decay_% 15
_diffrn_standards_interval_count 200
_diffrn_standards_number 3
_exptl_absorpt_coefficient_mu 0.115
_exptl_absorpt_correction_T_max 0.977
_exptl_absorpt_correction_T_min 0.952
_exptl_absorpt_correction_type '\y scan'
_exptl_absorpt_process_details '(Xtal3.2; Hall et al., 1992)'
_exptl_crystal_colour yellow
_exptl_crystal_density_diffrn 1.415
_exptl_crystal_density_method 'not measured'
_exptl_crystal_description prism
_exptl_crystal_F_000 1440
_exptl_crystal_size_max 0.60
_exptl_crystal_size_mid 0.50
_exptl_crystal_size_min 0.50
_refine_diff_density_max 0.630
_refine_diff_density_min -0.333
_refine_ls_extinction_method none
_refine_ls_goodness_of_fit_ref 1.028
_refine_ls_hydrogen_treatment mixed
_refine_ls_matrix_type full
_refine_ls_number_parameters 922
_refine_ls_number_reflns 11286
_refine_ls_number_restraints 39
_refine_ls_restrained_S_all 1.062
_refine_ls_R_factor_all 0.1212
_refine_ls_R_factor_gt 0.0586
_refine_ls_shift/su_max <0.001
_refine_ls_shift/su_mean <0.001
_refine_ls_structure_factor_coef Fsqd
_refine_ls_weighting_details 'w = 1/[\s^2^(Fo^2^)+(0.1205P)^2^] where P = (Fo^2^+2Fc^2^)/3'
_refine_ls_weighting_scheme calc
_refine_ls_wR_factor_gt 0.1775
_refine_ls_wR_factor_ref 0.2056
_reflns_number_gt 5646
_reflns_number_total 11286
_reflns_threshold_expression I>2\s(I)
_cod_data_source_file ob6271.cif
_cod_data_source_block I
_cod_depositor_comments
;
 Marking attached hydrogen atoms.

 Antanas Vaitkus,
 2017-08-09

 Marking atoms 'O41W' and 'O42W' as belonging to disorder groups
 '1' and '2' of disorder assembly 'A' after consulting the original
 publication.

 Antanas Vaitkus,
 2017-08-09

The following automatic conversions were performed:
'_symmetry_cell_setting' value 'Triclinic' changed to 'triclinic'
according to '/home/saulius/struct/CIF-dictionaries/cif_core.dic'
dictionary named 'cif_core.dic' version 2.4.1 from 2010-06-29.

Automatic conversion script
Id: cif_fix_enum 1527 2010-12-29 10:47:43Z saulius 

The following automatic conversions were performed:

'_chemical_melting_point' value '457 K' was changed to '457' - the
value should be numeric and without a unit designator.

Automatic conversion script
Id: cif_fix_values 1646 2011-03-28 12:23:43Z adriana 

The following automatic conversions were performed:

'_chemical_melting_point' value '457 K' was changed to '457' - the
value should be numeric and without a unit
designator.

'_symmetry_cell_setting' value 'Triclinic' changed to
'triclinic' according to
/home/saulius/struct/CIF-dictionaries/cif_core.dic dictionary named
'cif_core.dic' version 2.4.1 from 2010-06-29.

Automatic conversion script
Id: cif_fix_values 1715 2011-07-08 13:25:40Z adriana 
;
_cod_original_cell_volume 3209.5(3)
_cod_database_code 2202791
_cod_database_fobs_code 2202791

loop_
_symmetry_equiv_pos_as_xyz
'x, y, z'
'-x, -y, -z'

loop_
_atom_site_label
_atom_site_fract_x
_atom_site_fract_y
_atom_site_fract_z
_atom_site_U_iso_or_equiv
_atom_site_adp_type
_atom_site_calc_flag
_atom_site_refinement_flags
_atom_site_occupancy
_atom_site_disorder_assembly
_atom_site_disorder_group
_atom_site_type_symbol
_atom_site_attached_hydrogens
N1A 0.20585(18) 0.75547(18) 0.21820(15) 0.0403(6) Uani d . 1 . . N 0
C2A 0.2579(2) 0.6844(2) 0.1893(2) 0.0482(8) Uani d . 1 . . C 0
H21A 0.3201 0.6985 0.2310 0.060 Uiso calc R 1 . . H 0
H22A 0.2764 0.6928 0.1388 0.060 Uiso calc R 1 . . H 0
C3A 0.1919(2) 0.5779(3) 0.1726(2) 0.0544(9) Uani d . 1 . . C 0
H31A 0.2290 0.5336 0.1543 0.068 Uiso calc R 1 . . H 0
H32A 0.1752 0.5683 0.2234 0.068 Uiso calc R 1 . . H 0
N4A 0.09676(19) 0.5538(2) 0.10802(17) 0.0513(7) Uani d . 1 . . N 0
H41A 0.0585 0.5882 0.1278 0.064 Uiso calc R 1 . . H 0
H42A 0.0625 0.4892 0.0939 0.064 Uiso calc R 1 . . H 0
H43A 0.1122 0.5695 0.0636 0.064 Uiso calc R 1 . . H 0
C5A 0.2175(3) 0.7763(3) 0.30817(19) 0.0546(9) Uani d . 1 . . C 0
H51A 0.2858 0.8213 0.3367 0.068 Uiso calc R 1 . . H 0
H52A 0.2101 0.7150 0.3223 0.068 Uiso calc R 1 . . H 0
C6A 0.1415(3) 0.8212(3) 0.3388(2) 0.0616(10) Uani d . 1 . . C 0
H61A 0.1663 0.8535 0.3982 0.077 Uiso calc R 1 . . H 0
H62A 0.1350 0.8713 0.3122 0.077 Uiso calc R 1 . . H 0
N7A 0.0406(2) 0.7461(3) 0.3215(2) 0.0999(14) Uani d . 1 . . N 0
H71A 0.0134 0.7229 0.2670 0.125 Uiso calc R 1 . . H 0
H72A 0.0002 0.7734 0.3463 0.125 Uiso calc R 1 . . H 0
H73A 0.0473 0.6964 0.3408 0.125 Uiso calc R 1 . . H 0
C8A 0.2465(2) 0.8483(2) 0.1990(2) 0.0493(8) Uani d . 1 . . C 0
H81A 0.3203 0.8705 0.2165 0.062 Uiso calc R 1 . . H 0
H82A 0.2236 0.8985 0.2307 0.062 Uiso calc R 1 . . H 0
C9A 0.2145(2) 0.8391(3) 0.1080(2) 0.0512(8) Uani d . 1 . . C 0
H91A 0.2434 0.9030 0.0998 0.064 Uiso calc R 1 . . H 0
H92A 0.2418 0.7927 0.0766 0.064 Uiso calc R 1 . . H 0
N10A 0.1020(2) 0.8045(2) 0.07568(17) 0.0532(7) Uani d . 1 . . N 0
H11A 0.0759 0.8433 0.1075 0.066 Uiso calc R 1 . . H 0
H12A 0.0760 0.7423 0.0763 0.066 Uiso calc R 1 . . H 0
H13A 0.0867 0.8073 0.0239 0.066 Uiso calc R 1 . . H 0
C1B 0.7857(2) 0.3714(2) 0.12857(19) 0.0437(8) Uani d . 1 . . C 0
C11B 0.8880(3) 0.3879(3) 0.1080(2) 0.0525(9) Uani d . 1 . . C 0
O10B 0.9646(2) 0.4049(2) 0.16535(18) 0.0816(9) Uani d . 1 . . O 0
O11B 0.8914(2) 0.3834(2) 0.03556(16) 0.0671(7) Uani d . 1 . . O 0
C2B 0.7754(3) 0.3704(2) 0.2078(2) 0.0506(8) Uani d . 1 . . C 0
H2B 0.8327 0.3818 0.2495 0.053(9) Uiso calc R 1 . . H 0
C3B 0.6809(3) 0.3528(2) 0.2254(2) 0.0563(9) Uani d . 1 . . C 0
H3B 0.6735 0.3510 0.2780 0.060(10) Uiso calc R 1 . . H 0
C4B 0.5980(3) 0.3380(3) 0.1625(2) 0.0568(9) Uani d . 1 . . C 0
N41B 0.4974(3) 0.3191(3) 0.1800(3) 0.0822(11) Uani d . 1 . . N 0
O41B 0.4897(3) 0.3070(3) 0.2467(3) 0.1190(13) Uani d . 1 . . O 0
O42B 0.4258(3) 0.3145(3) 0.1259(3) 0.1227(14) Uani d . 1 . . O 0
C5B 0.6058(3) 0.3395(3) 0.0838(2) 0.0545(9) Uani d . 1 . . C 0
H5B 0.5485 0.3293 0.0426 0.079(12) Uiso calc R 1 . . H 0
C6B 0.7000(3) 0.3564(2) 0.0677(2) 0.0505(8) Uani d . 1 . . C 0
H6B 0.7065 0.3578 0.0148 0.070(11) Uiso calc R 1 . . H 0
C1C 0.7793(2) 0.6160(2) 0.1144(2) 0.0459(8) Uani d . 1 . . C 0
C11C 0.8854(3) 0.6286(3) 0.1015(3) 0.0651(10) Uani d . 1 . . C 0
O10C 0.8971(3) 0.6251(3) 0.0308(3) 0.1155(13) Uani d U 1 . . O 0
O11C 0.9538(2) 0.6355(3) 0.1615(2) 0.1058(12) Uani d U 1 . . O 0
C2C 0.7028(3) 0.6158(3) 0.0521(2) 0.0527(9) Uani d . 1 . . C 0
H2C 0.7164 0.6231 0.0023 0.060(10) Uiso calc R 1 . . H 0
C3C 0.6070(3) 0.6048(3) 0.0636(2) 0.0542(9) Uani d . 1 . . C 0
H3C 0.5558 0.6062 0.0223 0.083(13) Uiso calc R 1 . . H 0
C4C 0.5872(2) 0.5917(2) 0.1364(2) 0.0464(8) Uani d . 1 . . C 0
N41C 0.4831(2) 0.5789(3) 0.1476(2) 0.0681(9) Uani d . 1 . . N 0
O41C 0.4244(2) 0.5969(3) 0.0980(2) 0.1008(11) Uani d . 1 . . O 0
O42C 0.4628(2) 0.5532(3) 0.2057(2) 0.1123(12) Uani d . 1 . . O 0
C5C 0.6611(2) 0.5896(2) 0.1993(2) 0.0484(8) Uani d . 1 . . C 0
H5C 0.6462 0.5795 0.2481 0.078(12) Uiso calc R 1 . . H 0
C6C 0.7581(2) 0.6031(2) 0.1875(2) 0.0476(8) Uani d . 1 . . C 0
H6C 0.8098 0.6034 0.2294 0.096(14) Uiso calc R 1 . . H 0
C1D 0.7614(2) 0.1225(2) 0.15013(18) 0.0379(7) Uani d . 1 . . C 0
C11D 0.8689(2) 0.1406(2) 0.1411(2) 0.0452(8) Uani d . 1 . . C 0
O10D 0.93668(15) 0.14634(17) 0.20320(13) 0.0505(6) Uani d . 1 . . O 0
O11D 0.88545(18) 0.1481(2) 0.07450(16) 0.0799(9) Uani d . 1 . . O 0
C2D 0.7362(2) 0.1138(2) 0.22353(19) 0.0451(8) Uani d . 1 . . C 0
H2D 0.7866 0.1201 0.2692 0.068(11) Uiso calc R 1 . . H 0
C3D 0.6363(2) 0.0956(2) 0.2289(2) 0.0488(8) Uani d . 1 . . C 0
H3D 0.6185 0.0881 0.2774 0.052(9) Uiso calc R 1 . . H 0
C4D 0.5641(2) 0.0888(2) 0.16152(19) 0.0417(7) Uani d . 1 . . C 0
N41D 0.4573(2) 0.0705(2) 0.16676(19) 0.0533(7) Uani d . 1 . . N 0
O41D 0.43598(19) 0.0597(2) 0.23047(18) 0.0778(8) Uani d . 1 . . O 0
O42D 0.39448(19) 0.0665(2) 0.10617(17) 0.0790(8) Uani d . 1 . . O 0
C5D 0.5864(2) 0.0984(2) 0.08864(19) 0.0439(8) Uani d . 1 . . C 0
H5D 0.5359 0.0942 0.0440 0.048(9) Uiso calc R 1 . . H 0
C6D 0.6857(2) 0.1146(2) 0.08335(19) 0.0436(8) Uani d . 1 . . C 0
H6D 0.7022 0.1202 0.0340 0.043(8) Uiso calc R 1 . . H 0
N1E 0.17840(19) 0.2216(2) 0.30087(16) 0.0476(7) Uani d . 1 . . N 0
C2E 0.2396(3) 0.2134(3) 0.2406(2) 0.0631(10) Uani d . 1 . . C 0
H21E 0.3046 0.2103 0.2673 0.079 Uiso calc R 1 . . H 0
H22E 0.2530 0.2725 0.2227 0.079 Uiso calc R 1 . . H 0
C3E 0.1891(3) 0.1237(3) 0.1657(2) 0.0643(10) Uani d . 1 . . C 0
H31E 0.2344 0.1209 0.1290 0.080 Uiso calc R 1 . . H 0
H32E 0.1769 0.0643 0.1832 0.080 Uiso calc R 1 . . H 0
N4E 0.0918(2) 0.1258(2) 0.11995(17) 0.0584(8) Uani d . 1 . . N 0
H41E 0.1032 0.1785 0.1015 0.073 Uiso calc R 1 . . H 0
H42E 0.0503 0.1292 0.1536 0.073 Uiso calc R 1 . . H 0
H43E 0.0631 0.0709 0.0771 0.073 Uiso calc R 1 . . H 0
C5E 0.1896(3) 0.1558(3) 0.3521(2) 0.0618(10) Uani d . 1 . . C 0
H51E 0.2535 0.1875 0.3943 0.077 Uiso calc R 1 . . H 0
H52E 0.1930 0.0948 0.3172 0.077 Uiso calc R 1 . . H 0
C6E 0.1043(3) 0.1311(3) 0.3936(2) 0.0663(11) Uani d . 1 . . C 0
H61E 0.1200 0.0935 0.4306 0.083 Uiso calc R 1 . . H 0
H62E 0.0993 0.1921 0.4270 0.083 Uiso calc R 1 . . H 0
N7E 0.0047(2) 0.0729(2) 0.33348(17) 0.0561(8) Uani d . 1 . . N 0
H71E 0.0089 0.0170 0.3023 0.070 Uiso calc R 1 . . H 0
H72E -0.0117 0.1084 0.3011 0.070 Uiso calc R 1 . . H 0
H73E -0.0430 0.0585 0.3609 0.070 Uiso calc R 1 . . H 0
C8E 0.2095(3) 0.3241(3) 0.3546(2) 0.0645(10) Uani d . 1 . . C 0
H81E 0.2832 0.3522 0.3688 0.081 Uiso calc R 1 . . H 0
H82E 0.1884 0.3241 0.4057 0.081 Uiso calc R 1 . . H 0
C9E 0.1644(3) 0.3884(3) 0.3143(3) 0.0691(11) Uani d . 1 . . C 0
H91E 0.1874 0.4553 0.3519 0.086 Uiso calc R 1 . . H 0
H92E 0.1875 0.3911 0.2644 0.086 Uiso calc R 1 . . H 0
N10E 0.0520(2) 0.3486(2) 0.29273(18) 0.0607(8) Uani d . 1 . . N 0
H11E 0.0313 0.2843 0.2651 0.076 Uiso calc R 1 . . H 0
H12E 0.0266 0.3808 0.2612 0.076 Uiso calc R 1 . . H 0
H13E 0.0303 0.3568 0.3390 0.076 Uiso calc R 1 . . H 0
C1F 0.8313(2) 0.8858(2) 0.13756(19) 0.0440(8) Uani d . 1 . . C 0
C11F 0.9408(3) 0.9074(3) 0.1325(2) 0.0541(9) Uani d . 1 . . C 0
O10F 1.00613(18) 0.9165(2) 0.19669(16) 0.0679(7) Uani d . 1 . . O 0
O11F 0.96044(19) 0.9148(2) 0.06593(16) 0.0691(7) Uani d . 1 . . O 0
C2F 0.8020(2) 0.8684(2) 0.20736(19) 0.0463(8) Uani d . 1 . . C 0
H2F 0.8504 0.8675 0.2512 0.056(9) Uiso calc R 1 . . H 0
C3F 0.7030(2) 0.8523(2) 0.2132(2) 0.0489(8) Uani d . 1 . . C 0
H3F 0.6840 0.8415 0.2605 0.066(11) Uiso calc R 1 . . H 0
C4F 0.6324(2) 0.8528(2) 0.1467(2) 0.0461(8) Uani d . 1 . . C 0
N41F 0.5266(2) 0.8391(2) 0.1532(2) 0.0605(8) Uani d . 1 . . N 0
O41F 0.5054(2) 0.8243(3) 0.2159(2) 0.0991(11) Uani d . 1 . . O 0
O42F 0.4652(2) 0.8442(2) 0.09592(19) 0.0808(8) Uani d . 1 . . O 0
C5F 0.6576(3) 0.8677(2) 0.0759(2) 0.0504(8) Uani d . 1 . . C 0
H5F 0.6086 0.8668 0.0316 0.078(12) Uiso calc R 1 . . H 0
C6F 0.7573(3) 0.8841(2) 0.07209(19) 0.0501(8) Uani d . 1 . . C 0
H6F 0.7756 0.8942 0.0244 0.055(9) Uiso calc R 1 . . H 0
C1G 0.7114(3) 0.0466(3) 0.43131(19) 0.0518(9) Uani d . 1 . . C 0
C11G 0.8025(3) 0.0115(3) 0.4328(2) 0.0513(9) Uani d . 1 . . C 0
O10G 0.78887(19) -0.0785(2) 0.42110(17) 0.0704(7) Uani d . 1 . . O 0
O11G 0.88729(19) 0.0770(2) 0.44582(16) 0.0700(7) Uani d . 1 . . O 0
C2G 0.6145(3) -0.0226(4) 0.4117(2) 0.0634(11) Uani d . 1 . . C 0
H2G 0.6060 -0.0899 0.4007 0.069(13) Uiso calc R 1 . . H 0
C3G 0.5313(3) 0.0096(5) 0.4087(3) 0.0806(14) Uani d . 1 . . C 0
H3G 0.4662 -0.0362 0.3953 0.070(12) Uiso calc R 1 . . H 0
C4G 0.5435(4) 0.1066(5) 0.4252(3) 0.0832(15) Uani d . 1 . . C 0
N41G 0.4513(4) 0.1376(5) 0.4196(3) 0.1053(14) Uani d U 1 . . N 0
O41G 0.3696(3) 0.0709(5) 0.4071(3) 0.1473(18) Uani d U 1 . . O 0
O42G 0.4649(4) 0.2245(4) 0.4240(3) 0.1398(17) Uani d U 1 . . O 0
C5G 0.6370(4) 0.1767(4) 0.4451(2) 0.0870(15) Uani d . 1 . . C 0
H5G 0.6441 0.2437 0.4568 0.103(17) Uiso calc R 1 . . H 0
C6G 0.7223(3) 0.1451(4) 0.4477(2) 0.0676(11) Uani d . 1 . . C 0
H6G 0.7869 0.1916 0.4607 0.088(14) Uiso calc R 1 . . H 0
C1H 0.2770(4) 0.4423(5) 0.5777(2) 0.0870(14) Uani d . 1 . . C 0
C11H 0.1838(5) 0.4770(6) 0.5689(3) 0.107(2) Uani d . 1 . . C 0
O10H 0.1946(4) 0.5592(4) 0.5622(3) 0.1503(19) Uani d . 1 . . O 0
O11H 0.1031(3) 0.4151(4) 0.5710(3) 0.1547(19) Uani d . 1 . . O 0
C2H 0.3714(4) 0.5049(4) 0.5819(3) 0.0869(14) Uani d . 1 . . C 0
H2H 0.3784 0.5684 0.5781 0.12(2) Uiso calc R 1 . . H 0
C3H 0.4552(4) 0.4751(4) 0.5917(3) 0.0850(13) Uani d . 1 . . C 0
H3H 0.5189 0.5185 0.5953 0.102(16) Uiso calc R 1 . . H 0
C4H 0.4451(3) 0.3804(4) 0.5961(2) 0.0699(11) Uani d . 1 . . C 0
N41H 0.5366(3) 0.3502(4) 0.6096(2) 0.0880(11) Uani d . 1 . . N 0
O41H 0.6175(3) 0.4085(3) 0.6124(3) 0.1362(16) Uani d . 1 . . O 0
O42H 0.5281(3) 0.2693(3) 0.6175(2) 0.1114(12) Uani d . 1 . . O 0
C5H 0.3528(3) 0.3153(4) 0.5904(2) 0.0758(12) Uani d . 1 . . C 0
H5H 0.3464 0.2513 0.5924 0.089(16) Uiso calc R 1 . . H 0
C6H 0.2685(3) 0.3466(4) 0.5813(2) 0.0826(14) Uani d . 1 . . C 0
H6H 0.2049 0.3030 0.5776 0.125(19) Uiso calc R 1 . . H 0
O1W 0.0372(2) 0.1210(3) 0.59222(16) 0.0850(9) Uani d D 1 . . O 0
H11 0.085(2) 0.104(3) 0.583(2) 0.106 Uiso d D 1 . . H 0
H12 -0.006(2) 0.098(3) 0.5489(14) 0.106 Uiso d D 1 . . H 0
O2W 0.1096(3) 0.3148(3) 0.1019(2) 0.0901(9) Uani d D 1 . . O 0
H21 0.145(3) 0.343(3) 0.077(3) 0.113 Uiso d D 1 . . H 0
H22 0.063(2) 0.337(3) 0.103(3) 0.113 Uiso d D 1 . . H 0
O3W 0.0445(3) 0.6493(4) 0.5815(3) 0.1350(15) Uani d D 1 . . O 0
H31 0.087(3) 0.625(4) 0.575(4) 0.169 Uiso d D 1 . . H 0
H32 0.010(3) 0.640(3) 0.535(3) 0.169 Uiso d D 1 . . H 0
O41W 0.0850(5) 0.5832(5) 0.3957(4) 0.1074(19) Uani d P 0.60 A 1 O 2
O42W 0.0201(8) 0.5747(7) 0.3295(6) 0.116(3) Uani d P 0.40 A 2 O 2

loop_
_atom_site_aniso_label
_atom_site_aniso_U_11
_atom_site_aniso_U_22
_atom_site_aniso_U_33
_atom_site_aniso_U_12
_atom_site_aniso_U_13
_atom_site_aniso_U_23
N1A 0.0318(13) 0.0497(16) 0.0411(14) 0.0154(12) 0.0104(11) 0.0133(12)
C2A 0.0325(17) 0.063(2) 0.0515(19) 0.0190(16) 0.0101(14) 0.0169(16)
C3A 0.044(2) 0.057(2) 0.068(2) 0.0229(17) 0.0137(17) 0.0241(18)
N4A 0.0391(15) 0.0466(16) 0.0672(18) 0.0123(13) 0.0151(13) 0.0158(14)
C5A 0.0429(19) 0.077(2) 0.0431(19) 0.0226(18) 0.0070(15) 0.0171(17)
C6A 0.061(2) 0.085(3) 0.0434(19) 0.030(2) 0.0160(17) 0.0167(19)
N7A 0.048(2) 0.137(3) 0.081(3) 0.028(2) 0.0139(18) -0.024(2)
C8A 0.0418(18) 0.048(2) 0.0503(19) 0.0078(15) 0.0100(15) 0.0109(16)
C9A 0.0416(19) 0.056(2) 0.061(2) 0.0151(16) 0.0197(16) 0.0231(17)
N10A 0.0484(16) 0.075(2) 0.0507(16) 0.0311(15) 0.0180(13) 0.0283(15)
C1B 0.0493(19) 0.0365(17) 0.0481(19) 0.0141(15) 0.0155(15) 0.0154(14)
C11B 0.049(2) 0.051(2) 0.063(2) 0.0180(17) 0.0161(18) 0.0248(18)
O10B 0.0490(16) 0.119(2) 0.091(2) 0.0231(15) 0.0161(15) 0.0632(18)
O11B 0.0714(18) 0.0801(18) 0.0611(16) 0.0258(14) 0.0327(13) 0.0295(14)
C2B 0.048(2) 0.053(2) 0.0478(19) 0.0132(16) 0.0078(16) 0.0171(16)
C3B 0.063(2) 0.052(2) 0.055(2) 0.0131(18) 0.0239(19) 0.0180(17)
C4B 0.045(2) 0.046(2) 0.075(3) 0.0102(16) 0.0208(19) 0.0116(18)
N41B 0.055(2) 0.086(3) 0.095(3) 0.0112(19) 0.028(2) 0.014(2)
O41B 0.079(2) 0.158(4) 0.113(3) 0.010(2) 0.055(2) 0.038(3)
O42B 0.055(2) 0.167(4) 0.139(3) 0.033(2) 0.027(2) 0.035(3)
C5B 0.047(2) 0.055(2) 0.058(2) 0.0205(17) 0.0044(18) 0.0127(17)
C6B 0.056(2) 0.049(2) 0.047(2) 0.0193(17) 0.0091(16) 0.0152(16)
C1C 0.0410(18) 0.0385(18) 0.058(2) 0.0145(14) 0.0111(16) 0.0134(15)
C11C 0.054(2) 0.053(2) 0.094(3) 0.0223(19) 0.031(2) 0.019(2)
O10C 0.106(3) 0.172(3) 0.152(3) 0.086(2) 0.092(2) 0.111(3)
O11C 0.0410(16) 0.136(3) 0.099(2) 0.0335(17) -0.0011(16) -0.033(2)
C2C 0.058(2) 0.059(2) 0.053(2) 0.0269(18) 0.0214(17) 0.0253(17)
C3C 0.049(2) 0.065(2) 0.048(2) 0.0281(18) 0.0019(16) 0.0133(17)
C4C 0.0355(17) 0.0467(19) 0.052(2) 0.0130(14) 0.0111(15) 0.0060(15)
N41C 0.0478(19) 0.084(2) 0.065(2) 0.0256(17) 0.0144(17) 0.0047(18)
O41C 0.0586(18) 0.152(3) 0.093(2) 0.059(2) 0.0130(17) 0.015(2)
O42C 0.072(2) 0.166(4) 0.112(3) 0.033(2) 0.050(2) 0.054(3)
C5C 0.052(2) 0.053(2) 0.0404(18) 0.0170(16) 0.0136(15) 0.0128(15)
C6C 0.0417(19) 0.051(2) 0.0440(18) 0.0152(15) 0.0014(15) 0.0092(15)
C1D 0.0335(16) 0.0383(17) 0.0409(17) 0.0099(13) 0.0059(13) 0.0144(14)
C11D 0.0327(17) 0.056(2) 0.051(2) 0.0135(15) 0.0081(15) 0.0263(16)
O10D 0.0324(11) 0.0679(15) 0.0517(13) 0.0139(10) 0.0055(10) 0.0253(11)
O11D 0.0468(15) 0.153(3) 0.0652(17) 0.0376(16) 0.0245(13) 0.0654(18)
C2D 0.0371(18) 0.058(2) 0.0398(17) 0.0147(15) 0.0024(14) 0.0199(15)
C3D 0.0438(19) 0.065(2) 0.0423(18) 0.0161(16) 0.0127(15) 0.0255(16)
C4D 0.0299(16) 0.0436(18) 0.0519(19) 0.0108(14) 0.0079(14) 0.0180(15)
N41D 0.0366(16) 0.0616(19) 0.0615(19) 0.0136(13) 0.0137(15) 0.0201(15)
O41D 0.0515(16) 0.115(2) 0.0796(19) 0.0244(15) 0.0319(14) 0.0452(17)
O42D 0.0397(14) 0.129(3) 0.0730(18) 0.0332(15) 0.0074(13) 0.0367(17)
C5D 0.0319(16) 0.054(2) 0.0415(18) 0.0133(14) -0.0009(14) 0.0155(15)
C6D 0.0409(18) 0.054(2) 0.0393(17) 0.0157(15) 0.0080(14) 0.0203(15)
N1E 0.0321(14) 0.0645(19) 0.0464(15) 0.0149(13) 0.0070(12) 0.0201(14)
C2E 0.0322(18) 0.094(3) 0.067(2) 0.0200(19) 0.0156(17) 0.030(2)
C3E 0.047(2) 0.094(3) 0.068(2) 0.041(2) 0.0246(18) 0.025(2)
N4E 0.0483(17) 0.077(2) 0.0531(17) 0.0255(15) 0.0156(14) 0.0169(15)
C5E 0.0407(19) 0.088(3) 0.060(2) 0.0234(19) 0.0032(16) 0.032(2)
C6E 0.052(2) 0.091(3) 0.054(2) 0.014(2) 0.0029(17) 0.036(2)
N7E 0.0446(16) 0.076(2) 0.0536(17) 0.0160(15) 0.0128(13) 0.0335(15)
C8E 0.041(2) 0.076(3) 0.058(2) 0.0056(18) -0.0034(17) 0.014(2)
C9E 0.057(2) 0.064(2) 0.075(3) 0.012(2) 0.008(2) 0.015(2)
N10E 0.066(2) 0.0610(19) 0.0576(18) 0.0280(16) 0.0093(15) 0.0179(15)
C1F 0.0475(19) 0.0413(18) 0.0436(18) 0.0160(15) 0.0120(15) 0.0110(14)
C11F 0.050(2) 0.052(2) 0.062(2) 0.0209(17) 0.0189(19) 0.0114(18)
O10F 0.0457(14) 0.092(2) 0.0734(17) 0.0316(14) 0.0151(13) 0.0266(15)
O11F 0.0637(17) 0.0859(19) 0.0568(16) 0.0197(14) 0.0322(13) 0.0136(14)
C2F 0.0449(19) 0.051(2) 0.0433(18) 0.0163(16) 0.0069(15) 0.0175(15)
C3F 0.051(2) 0.052(2) 0.0419(18) 0.0101(16) 0.0152(15) 0.0161(15)
C4F 0.0363(17) 0.0438(19) 0.051(2) 0.0088(14) 0.0063(15) 0.0100(15)
N41F 0.0419(17) 0.060(2) 0.066(2) 0.0055(14) 0.0137(16) 0.0075(16)
O41F 0.0507(17) 0.157(3) 0.079(2) 0.0117(18) 0.0271(15) 0.035(2)
O42F 0.0448(15) 0.095(2) 0.091(2) 0.0191(15) 0.0000(15) 0.0230(17)
C5F 0.051(2) 0.050(2) 0.0439(19) 0.0142(16) 0.0016(16) 0.0137(16)
C6F 0.056(2) 0.056(2) 0.0401(18) 0.0186(17) 0.0133(16) 0.0169(16)
C1G 0.044(2) 0.088(3) 0.0338(17) 0.0335(19) 0.0120(14) 0.0226(17)
C11G 0.040(2) 0.083(3) 0.0407(18) 0.030(2) 0.0104(15) 0.0231(18)
O10G 0.0523(16) 0.088(2) 0.0829(19) 0.0370(15) 0.0184(13) 0.0308(16)
O11G 0.0402(15) 0.096(2) 0.0752(17) 0.0254(14) 0.0157(12) 0.0237(15)
C2G 0.045(2) 0.098(3) 0.061(2) 0.034(2) 0.0177(17) 0.034(2)
C3G 0.043(2) 0.156(5) 0.067(3) 0.047(3) 0.0214(19) 0.053(3)
C4G 0.077(3) 0.162(5) 0.055(2) 0.090(4) 0.028(2) 0.046(3)
N41G 0.097(3) 0.151(4) 0.087(3) 0.071(3) 0.011(2) 0.042(3)
O41G 0.094(3) 0.259(5) 0.162(4) 0.108(3) 0.058(3) 0.117(4)
O42G 0.137(3) 0.193(4) 0.109(3) 0.122(3) 0.010(2) 0.017(3)
C5G 0.095(4) 0.122(4) 0.055(2) 0.074(3) 0.003(2) 0.012(2)
C6G 0.061(3) 0.093(3) 0.047(2) 0.036(2) 0.0019(18) 0.014(2)
C1H 0.072(3) 0.126(4) 0.047(2) 0.037(3) 0.005(2) -0.003(3)
C11H 0.071(4) 0.167(6) 0.069(3) 0.053(4) -0.001(3) 0.004(4)
O10H 0.117(4) 0.170(5) 0.160(4) 0.080(4) 0.004(3) 0.024(4)
O11H 0.067(3) 0.228(5) 0.156(4) 0.053(3) 0.010(3) 0.041(4)
C2H 0.074(3) 0.104(4) 0.076(3) 0.034(3) 0.014(2) 0.012(3)
C3H 0.063(3) 0.093(4) 0.087(3) 0.018(3) 0.022(2) 0.011(3)
C4H 0.054(2) 0.091(3) 0.057(2) 0.020(2) 0.0154(19) 0.011(2)
N41H 0.069(3) 0.107(3) 0.082(3) 0.028(3) 0.019(2) 0.018(2)
O41H 0.066(2) 0.145(4) 0.206(5) 0.036(2) 0.049(3) 0.056(3)
O42H 0.102(3) 0.119(3) 0.117(3) 0.048(2) 0.013(2) 0.040(2)
C5H 0.068(3) 0.092(4) 0.053(2) 0.017(2) 0.015(2) 0.009(2)
C6H 0.051(3) 0.123(4) 0.043(2) 0.009(3) 0.0051(18) -0.002(2)
O1W 0.0657(19) 0.142(3) 0.0572(16) 0.063(2) 0.0152(14) 0.0142(17)
O2W 0.085(2) 0.105(3) 0.095(2) 0.041(2) 0.0274(18) 0.0422(19)
O3W 0.094(3) 0.213(5) 0.096(3) 0.063(3) 0.025(2) 0.028(3)
O41W 0.130(5) 0.114(5) 0.107(5) 0.057(4) 0.052(4) 0.049(4)
O42W 0.130(8) 0.098(7) 0.107(7) 0.018(6) 0.029(6) 0.028(6)

loop_
_atom_type_symbol
_atom_type_description
_atom_type_scat_dispersion_real
_atom_type_scat_dispersion_imag
_atom_type_scat_source
C C 0.0033 0.0016 'International Tables Vol C Tables 4.2.6.8 and 6.1.1.4'
H H 0.0000 0.0000 'International Tables Vol C Tables 4.2.6.8 and 6.1.1.4'
N N 0.0061 0.0033 'International Tables Vol C Tables 4.2.6.8 and 6.1.1.4'
O O 0.0106 0.0060 'International Tables Vol C Tables 4.2.6.8 and 6.1.1.4'

loop_
_geom_angle_atom_site_label_1
_geom_angle_atom_site_label_2
_geom_angle_atom_site_label_3
_geom_angle
C8A N1A C5A 109.6(2)
C8A N1A C2A 111.3(2)
C5A N1A C2A 109.8(2)
N1A C2A C3A 112.2(3)
N1A C2A H21A 109.2
C3A C2A H21A 109.2
N1A C2A H22A 109.1
C3A C2A H22A 109.2
H21A C2A H22A 107.9
N4A C3A C2A 110.2(3)
N4A C3A H31A 109.6
C2A C3A H31A 109.6
N4A C3A H32A 109.6
C2A C3A H32A 109.6
H31A C3A H32A 108.1
C3A N4A H41A 109.5
C3A N4A H42A 109.5
H41A N4A H42A 109.5
C3A N4A H43A 109.5
H41A N4A H43A 109.5
H42A N4A H43A 109.5
N1A C5A C6A 113.4(3)
N1A C5A H51A 108.9
C6A C5A H51A 108.9
N1A C5A H52A 108.9
C6A C5A H52A 108.9
H51A C5A H52A 107.7
N7A C6A C5A 111.9(3)
N7A C6A H61A 109.2
C5A C6A H61A 109.2
N7A C6A H62A 109.3
C5A C6A H62A 109.2
H61A C6A H62A 107.9
C6A N7A H71A 109.5
C6A N7A H72A 109.5
H71A N7A H72A 109.5
C6A N7A H73A 109.5
H71A N7A H73A 109.5
H72A N7A H73A 109.5
N1A C8A C9A 113.5(3)
N1A C8A H81A 108.9
C9A C8A H81A 108.9
N1A C8A H82A 108.9
C9A C8A H82A 108.9
H81A C8A H82A 107.7
N10A C9A C8A 112.5(3)
N10A C9A H91A 109.1
C8A C9A H91A 109.1
N10A C9A H92A 109.1
C8A C9A H92A 109.1
H91A C9A H92A 107.8
C9A N10A H11A 109.5
C9A N10A H12A 109.5
H11A N10A H12A 109.5
C9A N10A H13A 109.5
H11A N10A H13A 109.5
H12A N10A H13A 109.5
C6B C1B C2B 118.9(3)
C6B C1B C11B 119.7(3)
C2B C1B C11B 121.4(3)
O11B C11B O10B 123.8(3)
O11B C11B C1B 118.3(3)
O10B C11B C1B 118.0(3)
C3B C2B C1B 120.8(3)
C3B C2B H2B 119.6
C1B C2B H2B 119.6
C4B C3B C2B 117.9(3)
C4B C3B H3B 121.0
C2B C3B H3B 121.0
C5B C4B C3B 122.7(3)
C5B C4B N41B 118.6(4)
C3B C4B N41B 118.7(4)
O41B N41B O42B 123.9(4)
O41B N41B C4B 117.9(4)
O42B N41B C4B 118.2(4)
C6B C5B C4B 118.4(3)
C6B C5B H5B 120.8
C4B C5B H5B 120.8
C5B C6B C1B 121.3(3)
C5B C6B H6B 119.4
C1B C6B H6B 119.4
C6C C1C C2C 119.7(3)
C6C C1C C11C 120.3(3)
C2C C1C C11C 120.0(3)
O10C C11C O11C 124.3(4)
O10C C11C C1C 117.9(4)
O11C C11C C1C 117.7(4)
C3C C2C C1C 120.1(3)
C3C C2C H2C 119.9
C1C C2C H2C 119.9
C4C C3C C2C 119.4(3)
C4C C3C H3C 120.3
C2C C3C H3C 120.3
C3C C4C C5C 122.0(3)
C3C C4C N41C 118.8(3)
C5C C4C N41C 119.1(3)
O42C N41C O41C 124.2(4)
O42C N41C C4C 118.1(3)
O41C N41C C4C 117.7(4)
C4C C5C C6C 117.8(3)
C4C C5C H5C 121.1
C6C C5C H5C 121.1
C1C C6C C5C 120.8(3)
C1C C6C H6C 119.6
C5C C6C H6C 119.6
C6D C1D C2D 119.1(3)
C6D C1D C11D 119.1(3)
C2D C1D C11D 121.8(3)
O11D C11D O10D 124.3(3)
O11D C11D C1D 118.1(3)
O10D C11D C1D 117.7(3)
C3D C2D C1D 120.1(3)
C3D C2D H2D 120.0
C1D C2D H2D 120.0
C4D C3D C2D 118.8(3)
C4D C3D H3D 120.6
C2D C3D H3D 120.6
C5D C4D C3D 122.7(3)
C5D C4D N41D 117.9(3)
C3D C4D N41D 119.3(3)
O41D N41D O42D 123.3(3)
O41D N41D C4D 118.6(3)
O42D N41D C4D 118.1(3)
C4D C5D C6D 118.0(3)
C4D C5D H5D 121.0
C6D C5D H5D 121.0
C5D C6D C1D 121.2(3)
C5D C6D H6D 119.4
C1D C6D H6D 119.4
C2E N1E C8E 110.7(3)
C2E N1E C5E 109.9(3)
C8E N1E C5E 109.5(3)
N1E C2E C3E 113.1(3)
N1E C2E H21E 109.0
C3E C2E H21E 109.0
N1E C2E H22E 109.0
C3E C2E H22E 109.0
H21E C2E H22E 107.8
N4E C3E C2E 111.9(3)
N4E C3E H31E 109.2
C2E C3E H31E 109.2
N4E C3E H32E 109.3
C2E C3E H32E 109.2
H31E C3E H32E 107.9
C3E N4E H41E 109.5
C3E N4E H42E 109.5
H41E N4E H42E 109.5
C3E N4E H43E 109.5
H41E N4E H43E 109.5
H42E N4E H43E 109.5
N1E C5E C6E 113.4(3)
N1E C5E H51E 108.9
C6E C5E H51E 108.9
N1E C5E H52E 108.9
C6E C5E H52E 108.9
H51E C5E H52E 107.7
N7E C6E C5E 112.7(3)
N7E C6E H61E 109.0
C5E C6E H61E 109.0
N7E C6E H62E 109.0
C5E C6E H62E 109.0
H61E C6E H62E 107.8
C6E N7E H71E 109.5
C6E N7E H72E 109.5
H71E N7E H72E 109.5
C6E N7E H73E 109.5
H71E N7E H73E 109.5
H72E N7E H73E 109.5
N1E C8E C9E 112.6(3)
N1E C8E H81E 109.1
C9E C8E H81E 109.1
N1E C8E H82E 109.1
C9E C8E H82E 109.1
H81E C8E H82E 107.8
N10E C9E C8E 110.6(3)
N10E C9E H91E 109.5
C8E C9E H91E 109.5
N10E C9E H92E 109.5
C8E C9E H92E 109.5
H91E C9E H92E 108.1
C9E N10E H11E 109.5
C9E N10E H12E 109.5
H11E N10E H12E 109.5
C9E N10E H13E 109.5
H11E N10E H13E 109.5
H12E N10E H13E 109.5
C2F C1F C6F 118.2(3)
C2F C1F C11F 121.4(3)
C6F C1F C11F 120.4(3)
O11F C11F O10F 124.5(3)
O11F C11F C1F 118.0(3)
O10F C11F C1F 117.5(3)
C3F C2F C1F 121.4(3)
C3F C2F H2F 119.3
C1F C2F H2F 119.3
C2F C3F C4F 118.1(3)
C2F C3F H3F 120.9
C4F C3F H3F 120.9
C5F C4F C3F 122.4(3)
C5F C4F N41F 118.8(3)
C3F C4F N41F 118.8(3)
O41F N41F O42F 123.4(3)
O41F N41F C4F 117.8(3)
O42F N41F C4F 118.8(3)
C4F C5F C6F 118.1(3)
C4F C5F H5F 121.0
C6F C5F H5F 120.9
C5F C6F C1F 121.7(3)
C5F C6F H6F 119.1
C1F C6F H6F 119.1
C6G C1G C2G 119.5(4)
C6G C1G C11G 121.1(3)
C2G C1G C11G 119.4(4)
O10G C11G O11G 125.1(3)
O10G C11G C1G 118.5(3)
O11G C11G C1G 116.4(4)
C3G C2G C1G 119.2(4)
C3G C2G H2G 120.4
C1G C2G H2G 120.4
C4G C3G C2G 120.5(4)
C4G C3G H3G 119.8
C2G C3G H3G 119.8
C3G C4G C5G 122.2(4)
C3G C4G N41G 118.5(5)
C5G C4G N41G 119.4(6)
O42G N41G O41G 128.1(5)
O42G N41G C4G 116.0(6)
O41G N41G C4G 115.8(6)
C4G C5G C6G 118.1(5)
C4G C5G H5G 121.0
C6G C5G H5G 121.0
C1G C6G C5G 120.6(5)
C1G C6G H6G 119.7
C5G C6G H6G 119.7
C2H C1H C6H 118.3(5)
C2H C1H C11H 120.6(6)
C6H C1H C11H 121.1(6)
O10H C11H O11H 127.1(6)
O10H C11H C1H 118.4(7)
O11H C11H C1H 114.5(7)
C3H C2H C1H 120.8(6)
C3H C2H H2H 119.6
C1H C2H H2H 119.6
C2H C3H C4H 119.9(5)
C2H C3H H3H 120.1
C4H C3H H3H 120.1
C5H C4H C3H 121.3(4)
C5H C4H N41H 119.4(5)
C3H C4H N41H 119.3(4)
O42H N41H O41H 122.8(5)
O42H N41H C4H 119.1(4)
O41H N41H C4H 118.1(5)
C4H C5H C6H 118.4(5)
C4H C5H H5H 120.8
C6H C5H H5H 120.8
C5H C6H C1H 121.4(5)
C5H C6H H6H 119.3
C1H C6H H6H 119.3
H11 O1W H12 106(3)
H21 O2W H22 107(4)
H31 O3W H32 106(5)

loop_
_geom_bond_atom_site_label_1
_geom_bond_atom_site_label_2
_geom_bond_site_symmetry_2
_geom_bond_distance
_geom_bond_publ_flag
N1A C8A . 1.465(4) ?
N1A C5A . 1.469(4) ?
N1A C2A . 1.473(4) ?
C2A C3A . 1.516(5) ?
C2A H21A . 0.97 ?
C2A H22A . 0.97 ?
C3A N4A . 1.483(4) ?
C3A H31A . 0.97 ?
C3A H32A . 0.97 ?
N4A H41A . 0.89 ?
N4A H42A . 0.89 ?
N4A H43A . 0.89 ?
C5A C6A . 1.508(5) ?
C5A H51A . 0.97 ?
C5A H52A . 0.97 ?
C6A N7A . 1.474(5) ?
C6A H61A . 0.97 ?
C6A H62A . 0.97 ?
N7A H71A . 0.89 ?
N7A H72A . 0.89 ?
N7A H73A . 0.89 ?
C8A C9A . 1.510(5) ?
C8A H81A . 0.97 ?
C8A H82A . 0.97 ?
C9A N10A . 1.486(4) ?
C9A H91A . 0.97 ?
C9A H92A . 0.97 ?
N10A H11A . 0.89 ?
N10A H12A . 0.89 ?
N10A H13A . 0.89 ?
C1B C6B . 1.384(4) ?
C1B C2B . 1.393(4) ?
C1B C11B . 1.511(5) ?
C11B O11B . 1.236(4) ?
C11B O10B . 1.253(4) ?
C2B C3B . 1.384(5) ?
C2B H2B . 0.93 ?
C3B C4B . 1.376(5) ?
C3B H3B . 0.93 ?
C4B C5B . 1.376(5) ?
C4B N41B . 1.464(5) ?
N41B O41B . 1.217(5) ?
N41B O42B . 1.224(5) ?
C5B C6B . 1.370(5) ?
C5B H5B . 0.93 ?
C6B H6B . 0.93 ?
C1C C6C . 1.380(5) ?
C1C C2C . 1.381(4) ?
C1C C11C . 1.517(5) ?
C11C O10C . 1.240(5) ?
C11C O11C . 1.249(5) ?
C2C C3C . 1.369(5) ?
C2C H2C . 0.93 ?
C3C C4C . 1.369(5) ?
C3C H3C . 0.93 ?
C4C C5C . 1.379(4) ?
C4C N41C . 1.478(4) ?
N41C O42C . 1.197(4) ?
N41C O41C . 1.212(4) ?
C5C C6C . 1.384(5) ?
C5C H5C . 0.93 ?
C6C H6C . 0.93 ?
C1D C6D . 1.385(4) ?
C1D C2D . 1.388(4) ?
C1D C11D . 1.506(4) ?
C11D O11D . 1.227(4) ?
C11D O10D . 1.273(3) ?
C2D C3D . 1.383(4) ?
C2D H2D . 0.93 ?
C3D C4D . 1.368(4) ?
C3D H3D . 0.93 ?
C4D C5D . 1.367(4) ?
C4D N41D . 1.477(4) ?
N41D O41D . 1.214(4) ?
N41D O42D . 1.223(4) ?
C5D C6D . 1.377(4) ?
C5D H5D . 0.93 ?
C6D H6D . 0.93 ?
N1E C2E . 1.457(4) ?
N1E C8E . 1.467(5) ?
N1E C5E . 1.472(4) ?
C2E C3E . 1.505(5) ?
C2E H21E . 0.97 ?
C2E H22E . 0.97 ?
C3E N4E . 1.472(4) ?
C3E H31E . 0.97 ?
C3E H32E . 0.97 ?
N4E H41E . 0.89 ?
N4E H42E . 0.89 ?
N4E H43E . 0.89 ?
C5E C6E . 1.503(5) ?
C5E H51E . 0.97 ?
C5E H52E . 0.97 ?
C6E N7E . 1.483(4) ?
C6E H61E . 0.97 ?
C6E H62E . 0.97 ?
N7E H71E . 0.89 ?
N7E H72E . 0.89 ?
N7E H73E . 0.89 ?
C8E C9E . 1.504(5) ?
C8E H81E . 0.97 ?
C8E H82E . 0.97 ?
C9E N10E . 1.477(5) ?
C9E H91E . 0.97 ?
C9E H92E . 0.97 ?
N10E H11E . 0.89 ?
N10E H12E . 0.89 ?
N10E H13E . 0.89 ?
C1F C2F . 1.386(4) ?
C1F C6F . 1.387(4) ?
C1F C11F . 1.510(5) ?
C11F O11F . 1.241(4) ?
C11F O10F . 1.263(4) ?
C2F C3F . 1.376(5) ?
C2F H2F . 0.93 ?
C3F C4F . 1.383(4) ?
C3F H3F . 0.93 ?
C4F C5F . 1.370(5) ?
C4F N41F . 1.475(4) ?
N41F O41F . 1.214(4) ?
N41F O42F . 1.226(4) ?
C5F C6F . 1.375(5) ?
C5F H5F . 0.93 ?
C6F H6F . 0.93 ?
C1G C6G . 1.367(5) ?
C1G C2G . 1.391(5) ?
C1G C11G . 1.509(5) ?
C11G O10G . 1.245(4) ?
C11G O11G . 1.258(4) ?
C2G C3G . 1.378(5) ?
C2G H2G . 0.93 ?
C3G C4G . 1.342(7) ?
C3G H3G . 0.93 ?
C4G C5G . 1.361(7) ?
C4G N41G . 1.486(6) ?
N41G O42G . 1.220(6) ?
N41G O41G . 1.237(6) ?
C5G C6G . 1.399(6) ?
C5G H5G . 0.93 ?
C6G H6G . 0.93 ?
C1H C2H . 1.374(7) ?
C1H C6H . 1.395(7) ?
C1H C11H . 1.532(7) ?
C11H O10H . 1.211(8) ?
C11H O11H . 1.259(8) ?
C2H C3H . 1.366(6) ?
C2H H2H . 0.93 ?
C3H C4H . 1.382(6) ?
C3H H3H . 0.93 ?
C4H C5H . 1.359(6) ?
C4H N41H . 1.475(6) ?
N41H O42H . 1.204(5) ?
N41H O41H . 1.209(5) ?
C5H C6H . 1.385(6) ?
C5H H5H . 0.93 ?
C6H H6H . 0.93 ?
O1W H11 . 0.81(3) ?
O1W H12 . 0.81(3) ?
O2W H21 . 0.80(5) ?
O2W H22 . 0.81(3) ?
O3W H31 . 0.82(5) ?
O3W H32 . 0.82(5) ?
O41W O42W . 1.287(11) ?

loop_
_geom_hbond_atom_site_label_D
_geom_hbond_atom_site_label_H
_geom_hbond_atom_site_label_A
_geom_hbond_site_symmetry_A
_geom_hbond_distance_DH
_geom_hbond_distance_HA
_geom_hbond_distance_DA
_geom_hbond_angle_DHA
_geom_hbond_publ_flag
N4A H41A O11C 1_455 0.89 1.91 2.787(4) 168 yes
N4A H42A O10B 1_455 0.89 2.30 2.938(4) 128 yes
N4A H42A O11B 1_455 0.89 2.37 3.086(4) 137 yes
N4A H42A O10C 2_665 0.89 2.63 3.130(5) 116 yes
N4A H43A O11B 2_665 0.89 1.98 2.839(4) 162 yes
N7A H71A O11C 1_455 0.89 1.85 2.703(5) 161 yes
N7A H72A O1W 2_566 0.89 1.91 2.748(4) 156 yes
N7A H73A O42W . 0.89 1.68 2.495(11) 151 yes
N7A H73A O41W . 0.89 2.23 3.119(8) 173 yes
N10A H11A O10F 1_455 0.89 2.18 3.061(4) 169 yes
N10A H11A O11F 1_455 0.89 2.27 2.902(4) 128 yes
N10A H12A O10C 1_455 0.89 2.50 3.162(5) 132 yes
N10A H12A O11B 2_665 0.89 2.53 2.995(4) 114 yes
N10A H13A O11D 2_665 0.89 2.01 2.841(4) 155 yes
N4E H41E O2W . 0.89 1.98 2.815(5) 156 yes
N4E H42E O10D 1_455 0.89 1.98 2.849(3) 164 yes
N4E H43E O11F 1_445 0.89 2.30 2.968(4) 132 yes
N4E H43E O11F 2_665 0.89 2.48 3.017(4) 119 yes
N7E H71E O10F 1_445 0.89 2.03 2.873(4) 157 yes
N7E H72E O10D 1_455 0.89 1.98 2.838(3) 162 yes
N7E H73E O11G 1_455 0.89 1.90 2.742(4) 158 yes
N10E H11E O10D 1_455 0.89 2.01 2.859(4) 160 yes
N10E H12E O10B 1_455 0.89 1.88 2.734(4) 159 yes
N10E H13E O3W 2_566 0.89 1.86 2.733(5) 166 yes
O1W H11 O10G 2_656 0.81(3) 1.92(3) 2.722(4) 171(4) yes
O1W H12 O11G 1_455 0.81(2) 2.02(3) 2.805(4) 166(5) yes
O2W H21 O10C 2_665 0.80(5) 2.03(4) 2.625(4) 129(4) yes
O2W H22 O10B 1_455 0.81(3) 2.19(2) 2.943(5) 154(5) yes
O3W H31 O10H . 0.82(5) 2.03(3) 2.812(6) 177(7) yes
O3W H32 O11H 2_566 0.82(5) 2.03(5) 2.821(6) 163(5) yes

loop_
_geom_torsion_atom_site_label_1
_geom_torsion_atom_site_label_2
_geom_torsion_atom_site_label_3
_geom_torsion_atom_site_label_4
_geom_torsion
C8A N1A C2A C3A -154.6(3)
C5A N1A C2A C3A 83.9(3)
N1A C2A C3A N4A 59.7(4)
C8A N1A C5A C6A 75.6(4)
C2A N1A C5A C6A -161.8(3)
N1A C5A C6A N7A 78.2(4)
C5A N1A C8A C9A -165.3(3)
C2A N1A C8A C9A 73.0(3)
N1A C8A C9A N10A 58.2(4)
C6B C1B C11B O11B -2.9(5)
C2B C1B C11B O11B 176.7(3)
C6B C1B C11B O10B 177.4(3)
C2B C1B C11B O10B -2.9(5)
C6B C1B C2B C3B 1.3(5)
C11B C1B C2B C3B -178.4(3)
C1B C2B C3B C4B -1.1(5)
C2B C3B C4B C5B 0.4(5)
C2B C3B C4B N41B 180.0(3)
C5B C4B N41B O41B 172.0(4)
C3B C4B N41B O41B -7.6(6)
C5B C4B N41B O42B -6.5(6)
C3B C4B N41B O42B 173.9(4)
C3B C4B C5B C6B 0.1(5)
N41B C4B C5B C6B -179.5(3)
C4B C5B C6B C1B 0.1(5)
C2B C1B C6B C5B -0.8(5)
C11B C1B C6B C5B 178.8(3)
C6C C1C C11C O10C 169.4(4)
C2C C1C C11C O10C -9.5(5)
C6C C1C C11C O11C -6.2(5)
C2C C1C C11C O11C 174.9(3)
C6C C1C C2C C3C 1.3(5)
C11C C1C C2C C3C -179.8(3)
C1C C2C C3C C4C -1.5(5)
C2C C3C C4C C5C 0.3(5)
C2C C3C C4C N41C -179.4(3)
C3C C4C N41C O42C 169.3(4)
C5C C4C N41C O42C -10.5(5)
C3C C4C N41C O41C -12.0(5)
C5C C4C N41C O41C 168.2(3)
C3C C4C C5C C6C 1.1(5)
N41C C4C C5C C6C -179.2(3)
C2C C1C C6C C5C 0.2(5)
C11C C1C C6C C5C -178.7(3)
C4C C5C C6C C1C -1.3(5)
C6D C1D C11D O11D 0.4(5)
C2D C1D C11D O11D -179.6(3)
C6D C1D C11D O10D -179.2(3)
C2D C1D C11D O10D 0.9(5)
C6D C1D C2D C3D 1.2(5)
C11D C1D C2D C3D -178.9(3)
C1D C2D C3D C4D -1.5(5)
C2D C3D C4D C5D 0.6(5)
C2D C3D C4D N41D -179.3(3)
C5D C4D N41D O41D 178.4(3)
C3D C4D N41D O41D -1.7(5)
C5D C4D N41D O42D -1.1(5)
C3D C4D N41D O42D 178.8(3)
C3D C4D C5D C6D 0.7(5)
N41D C4D C5D C6D -179.4(3)
C4D C5D C6D C1D -1.1(5)
C2D C1D C6D C5D 0.2(5)
C11D C1D C6D C5D -179.7(3)
C8E N1E C2E C3E -158.5(3)
C5E N1E C2E C3E 80.4(4)
N1E C2E C3E N4E 61.2(4)
C2E N1E C5E C6E -159.4(3)
C8E N1E C5E C6E 78.7(4)
N1E C5E C6E N7E 64.6(4)
C2E N1E C8E C9E 80.7(4)
C5E N1E C8E C9E -158.0(3)
N1E C8E C9E N10E 59.5(4)
C2F C1F C11F O11F 174.6(3)
C6F C1F C11F O11F -6.1(5)
C2F C1F C11F O10F -5.3(5)
C6F C1F C11F O10F 174.0(3)
C6F C1F C2F C3F -1.7(5)
C11F C1F C2F C3F 177.6(3)
C1F C2F C3F C4F 0.8(5)
C2F C3F C4F C5F 0.6(5)
C2F C3F C4F N41F -177.9(3)
C5F C4F N41F O41F 178.8(3)
C3F C4F N41F O41F -2.7(5)
C5F C4F N41F O42F -2.0(5)
C3F C4F N41F O42F 176.5(3)
C3F C4F C5F C6F -0.9(5)
N41F C4F C5F C6F 177.6(3)
C4F C5F C6F C1F -0.1(5)
C2F C1F C6F C5F 1.4(5)
C11F C1F C6F C5F -177.9(3)
C6G C1G C11G O10G 176.8(3)
C2G C1G C11G O10G -4.2(5)
C6G C1G C11G O11G -3.3(5)
C2G C1G C11G O11G 175.7(3)
C6G C1G C2G C3G 0.4(5)
C11G C1G C2G C3G -178.7(3)
C1G C2G C3G C4G -0.5(6)
C2G C3G C4G C5G 0.0(6)
C2G C3G C4G N41G 178.8(3)
C3G C4G N41G O42G -170.6(4)
C5G C4G N41G O42G 8.3(6)
C3G C4G N41G O41G 6.2(6)
C5G C4G N41G O41G -175.0(4)
C3G C4G C5G C6G 0.5(6)
N41G C4G C5G C6G -178.3(3)
C2G C1G C6G C5G 0.2(5)
C11G C1G C6G C5G 179.2(3)
C4G C5G C6G C1G -0.6(6)
C2H C1H C11H O10H 3.1(8)
C6H C1H C11H O10H -176.7(5)
C2H C1H C11H O11H -175.7(5)
C6H C1H C11H O11H 4.5(7)
C6H C1H C2H C3H -1.7(6)
C11H C1H C2H C3H 178.5(4)
C1H C2H C3H C4H 1.0(7)
C2H C3H C4H C5H 0.5(6)
C2H C3H C4H N41H -177.9(4)
C5H C4H N41H O42H -2.0(6)
C3H C4H N41H O42H 176.4(4)
C5H C4H N41H O41H 178.1(4)
C3H C4H N41H O41H -3.4(6)
C3H C4H C5H C6H -1.1(6)
N41H C4H C5H C6H 177.2(3)
C4H C5H C6H C1H 0.4(6)
C2H C1H C6H C5H 1.1(6)
C11H C1H C6H C5H -179.1(4)
